data_7052076
loop_
_publ_author_name
'Bourlier, Julien'
'Hosseini, Mir Wais'
'Planeix, Jean-Marc'
'Kyritsakas, Nathalie'

_publ_section_title
;
 Molecular tectonics: generation of 1-D interdigitated and 2-D
 interwoven helical silver coordination networks by oligoethylene
 glycol based tectons bearing two benzonitrile moieties
;
_journal_issue 1
_journal_name_full 'New Journal of Chemistry'
_journal_page_first 25
_journal_paper_doi 10.1039/b611415f
_journal_volume 31
_journal_year 2007
_chemical_formula_moiety 'C20 H20 Ag N2 O4, As F6'
_chemical_formula_sum 'C20 H20 Ag As F6 N2 O4'
_chemical_formula_weight 649.17
_chemical_name_systematic
;
?
;
_space_group_IT_number 2
_symmetry_cell_setting triclinic
_symmetry_space_group_name_Hall '-P 1'
_symmetry_space_group_name_H-M 'P -1'
_atom_sites_solution_hydrogens geom
_atom_sites_solution_primary direct
_atom_sites_solution_secondary difmap
_audit_creation_method SHELXL-97
_cell_angle_alpha 62.419(2)
_cell_angle_beta 83.793(2)
_cell_angle_gamma 83.386(5)
_cell_formula_units_Z 2
_cell_length_a 9.1230(6)
_cell_length_b 11.6240(6)
_cell_length_c 12.4770(9)
_cell_measurement_reflns_used 4637
_cell_measurement_temperature 173(2)
_cell_measurement_theta_max 30.034
_cell_measurement_theta_min 0.998
_cell_volume 1162.71(13)
_computing_cell_refinement 'Bruker SMART'
_computing_data_collection 'Bruker SMART'
_computing_data_reduction 'Bruker SAINT'
_computing_molecular_graphics 'Bruker SHELXTL'
_computing_publication_material 'Bruker SHELXTL'
_computing_structure_refinement 'SHELXL-97 (Sheldrick, 1997)'
_computing_structure_solution 'SHELXS-97 (Sheldrick, 1990)'
_diffrn_ambient_temperature 173(2)
_diffrn_measured_fraction_theta_full 0.988
_diffrn_measured_fraction_theta_max 0.988
_diffrn_measurement_device_type 'CCD area detector'
_diffrn_measurement_method 'phi and omega scans'
_diffrn_radiation_monochromator graphite
_diffrn_radiation_source 'fine-focus sealed tube'
_diffrn_radiation_type MoK\a
_diffrn_radiation_wavelength 0.71073
_diffrn_reflns_av_R_equivalents 0.0326
_diffrn_reflns_av_sigmaI/netI 0.1062
_diffrn_reflns_limit_h_max 12
_diffrn_reflns_limit_h_min -12
_diffrn_reflns_limit_k_max 16
_diffrn_reflns_limit_k_min -10
_diffrn_reflns_limit_l_max 17
_diffrn_reflns_limit_l_min -14
_diffrn_reflns_number 8950
_diffrn_reflns_theta_full 30.09
_diffrn_reflns_theta_max 30.09
_diffrn_reflns_theta_min 1.84
_exptl_absorpt_coefficient_mu 2.357
_exptl_absorpt_correction_T_max 0.8913
_exptl_absorpt_correction_T_min 0.8715
_exptl_absorpt_correction_type multi-scan
_exptl_absorpt_process_details sadabs
_exptl_crystal_colour colorless
_exptl_crystal_density_diffrn 1.854
_exptl_crystal_density_meas ?
_exptl_crystal_density_method 'not measured'
_exptl_crystal_description prism
_exptl_crystal_F_000 640
_exptl_crystal_size_max 0.06
_exptl_crystal_size_mid 0.05
_exptl_crystal_size_min 0.05
_refine_diff_density_max 0.885
_refine_diff_density_min -1.008
_refine_diff_density_rms 0.151
_refine_ls_extinction_method none
_refine_ls_goodness_of_fit_ref 1.054
_refine_ls_hydrogen_treatment constr
_refine_ls_matrix_type full
_refine_ls_number_parameters 307
_refine_ls_number_reflns 6759
_refine_ls_number_restraints 0
_refine_ls_restrained_S_all 1.054
_refine_ls_R_factor_all 0.1316
_refine_ls_R_factor_gt 0.0658
_refine_ls_shift/su_max 0.017
_refine_ls_shift/su_mean 0.029
_refine_ls_structure_factor_coef Fsqd
_refine_ls_weighting_details 'calc w=1/[\s^2^(Fo^2^)+(0.0858P)^2^+0.8103P] where P=(Fo^2^+2Fc^2^)/3'
_refine_ls_weighting_scheme calc
_refine_ls_wR_factor_gt 0.1597
_refine_ls_wR_factor_ref 0.1903
_reflns_number_gt 3868
_reflns_number_total 6759
_reflns_threshold_expression >2sigma(I)
_cod_data_source_file b611415f.txt
_cod_data_source_block 3-AgSbF6
_cod_depositor_comments
;
The following automatic conversions were performed:
'_symmetry_cell_setting' value 'Triclinic' changed to 'triclinic'
according to '/home/saulius/struct/CIF-dictionaries/cif_core.dic'
dictionary named 'cif_core.dic' version 2.4.1 from 2010-06-29.

Automatic conversion script
Id: cif_fix_enum 1527 2010-12-29 10:47:43Z saulius 

The following automatic conversions were performed:

'_exptl_crystal_density_meas' value 'none' was changed to '?' - the
value is perceived as not measured.

Automatic conversion script
Id: cif_fix_values 3008 2015-01-20 13:52:24Z robertas 
;
_cod_original_sg_symbol_H-M P-1
_cod_database_code 7052076

loop_
_symmetry_equiv_pos_as_xyz
'x, y, z'
'-x, -y, -z'

loop_
_atom_site_label
_atom_site_type_symbol
_atom_site_fract_x
_atom_site_fract_y
_atom_site_fract_z
_atom_site_U_iso_or_equiv
_atom_site_adp_type
_atom_site_occupancy
_atom_site_symmetry_multiplicity
_atom_site_calc_flag
_atom_site_refinement_flags
_atom_site_disorder_assembly
_atom_site_disorder_group
Ag Ag 0.76972(5) 1.09620(4) 0.77916(4) 0.04048(17) Uani 1 1 d . . .
N1 N 0.5545(6) 1.0917(5) 0.7110(5) 0.0481(13) Uani 1 1 d . . .
C1 C 0.4816(6) 1.0923(6) 0.6436(6) 0.0386(14) Uani 1 1 d . . .
C2 C 0.3935(6) 1.0999(6) 0.5516(6) 0.0353(13) Uani 1 1 d . . .
C3 C 0.2902(6) 1.0097(6) 0.5769(6) 0.0371(13) Uani 1 1 d . . .
H3 H 0.2729 0.9431 0.6571 0.044 Uiso 1 1 calc R . .
C4 C 0.2138(6) 1.0187(5) 0.4840(5) 0.0341(13) Uani 1 1 d . . .
H4 H 0.1439 0.9571 0.5003 0.041 Uiso 1 1 calc R . .
C5 C 0.2370(6) 1.1158(5) 0.3674(5) 0.0314(12) Uani 1 1 d . . .
C6 C 0.3420(6) 1.2057(5) 0.3441(6) 0.0377(14) Uani 1 1 d . . .
H6 H 0.3593 1.2725 0.2640 0.045 Uiso 1 1 calc R . .
C7 C 0.4183(6) 1.1981(6) 0.4341(6) 0.0380(14) Uani 1 1 d . . .
H7 H 0.4886 1.2594 0.4175 0.046 Uiso 1 1 calc R . .
O1 O 0.1550(4) 1.1169(4) 0.2811(4) 0.0386(9) Uani 1 1 d . . .
C8 C 0.1672(7) 1.2280(6) 0.1629(6) 0.0465(16) Uani 1 1 d . . .
H8A H 0.2717 1.2356 0.1310 0.056 Uiso 1 1 calc R . .
H8B H 0.1306 1.3089 0.1682 0.056 Uiso 1 1 calc R . .
C9 C 0.0757(7) 1.2080(6) 0.0807(6) 0.0467(16) Uani 1 1 d . . .
O2 O 0.1875(11) 1.1247(9) 0.0468(9) 0.038(2) Uani 0.50 1 d P . .
O2A O 0.1087(10) 1.0917(9) 0.0599(8) 0.0327(19) Uani 0.50 1 d P . .
C10 C 0.1732(8) 1.1294(6) -0.0595(6) 0.0500(17) Uani 1 1 d . . .
C11 C 0.2539(8) 1.0201(7) -0.0770(6) 0.0532(18) Uani 1 1 d . . .
O3 O 0.2385(9) 0.9084(8) 0.0101(7) 0.0342(17) Uani 0.50 1 d P . .
O3A O 0.3487(9) 0.9288(7) 0.0216(7) 0.0336(17) Uani 0.50 1 d P . .
C12 C 0.3797(9) 0.8108(7) 0.0101(6) 0.0597(15) Uani 1 1 d . . .
C13 C 0.3035(9) 0.6891(6) 0.0959(6) 0.0597(15) Uani 1 1 d . . .
H13A H 0.1976 0.7005 0.0797 0.072 Uiso 1 1 calc R . .
H13B H 0.3494 0.6137 0.0847 0.072 Uiso 1 1 calc R . .
O4 O 0.3189(5) 0.6669(4) 0.2190(4) 0.0456(11) Uani 1 1 d . . .
C14 C 0.2531(7) 0.5650(6) 0.3108(6) 0.0384(14) Uani 1 1 d . . .
C15 C 0.2912(7) 0.5332(6) 0.4270(6) 0.0405(14) Uani 1 1 d . . .
H15 H 0.3633 0.5797 0.4370 0.049 Uiso 1 1 calc R . .
C16 C 0.2253(7) 0.4344(6) 0.5287(6) 0.0385(14) Uani 1 1 d . . .
H16 H 0.2510 0.4134 0.6078 0.046 Uiso 1 1 calc R . .
C17 C 0.1207(6) 0.3670(6) 0.5115(6) 0.0395(14) Uani 1 1 d . . .
C18 C 0.0822(6) 0.3994(6) 0.3951(6) 0.0390(14) Uani 1 1 d . . .
H18 H 0.0095 0.3537 0.3847 0.047 Uiso 1 1 calc R . .
C19 C 0.1485(7) 0.4967(6) 0.2956(6) 0.0434(15) Uani 1 1 d . . .
H19 H 0.1230 0.5174 0.2166 0.052 Uiso 1 1 calc R . .
C20 C 0.0449(6) 0.2671(6) 0.6110(6) 0.0405(15) Uani 1 1 d . . .
N2 N -0.0206(6) 0.1868(5) 0.6877(5) 0.0478(14) Uani 1 1 d . . .
As As 0.72228(7) 0.44258(6) 0.17626(6) 0.03897(19) Uani 1 1 d . . .
F1 F 0.8376(11) 0.4400(9) 0.0585(9) 0.0777(8) Uani 0.50 1 d P . .
F2 F 0.6404(11) 0.5910(10) 0.0726(9) 0.0777(8) Uani 0.50 1 d P . .
F3 F 0.5975(11) 0.3616(9) 0.1580(9) 0.0777(8) Uani 0.50 1 d P . .
F4 F 0.6134(11) 0.4566(9) 0.2894(9) 0.0777(8) Uani 0.50 1 d P . .
F5 F 0.8079(11) 0.3080(9) 0.2784(9) 0.0777(8) Uani 0.50 1 d P . .
F6 F 0.8503(11) 0.5359(9) 0.1932(9) 0.0777(8) Uani 0.50 1 d P . .
F1A F 0.7108(11) 0.2936(9) 0.1719(9) 0.0777(8) Uani 0.50 1 d P . .
F2A F 0.7312(11) 0.5734(9) 0.1906(9) 0.0777(8) Uani 0.50 1 d P . .
F3A F 0.5348(11) 0.4407(9) 0.2103(9) 0.0777(8) Uani 0.50 1 d P . .
F4A F 0.9054(10) 0.4287(9) 0.1509(9) 0.0777(8) Uani 0.50 1 d P . .
F5A F 0.6980(11) 0.5234(9) 0.0254(9) 0.0777(8) Uani 0.50 1 d P . .
F6A F 0.7397(11) 0.3452(10) 0.3325(9) 0.0777(8) Uani 0.50 1 d P . .

loop_
_atom_site_aniso_label
_atom_site_aniso_U_11
_atom_site_aniso_U_22
_atom_site_aniso_U_33
_atom_site_aniso_U_23
_atom_site_aniso_U_13
_atom_site_aniso_U_12
Ag 0.0441(3) 0.0392(3) 0.0396(3) -0.0185(2) -0.0058(2) -0.0033(2)
N1 0.042(3) 0.057(3) 0.050(4) -0.029(3) -0.001(3) -0.001(3)
C1 0.032(3) 0.045(3) 0.044(4) -0.026(3) -0.002(3) 0.004(3)
C2 0.026(3) 0.043(3) 0.045(4) -0.028(3) -0.002(2) 0.001(2)
C3 0.034(3) 0.038(3) 0.037(3) -0.016(3) -0.002(3) 0.001(2)
C4 0.036(3) 0.031(3) 0.035(3) -0.014(3) 0.000(2) -0.005(2)
C5 0.032(3) 0.028(3) 0.033(3) -0.014(2) 0.003(2) -0.004(2)
C6 0.036(3) 0.029(3) 0.043(4) -0.013(3) 0.004(3) -0.006(2)
C7 0.030(3) 0.036(3) 0.050(4) -0.021(3) -0.003(3) -0.002(2)
O1 0.047(2) 0.029(2) 0.038(2) -0.0111(18) -0.0067(19) -0.0070(17)
C8 0.053(4) 0.041(3) 0.037(4) -0.008(3) -0.011(3) -0.004(3)
C9 0.058(4) 0.042(3) 0.044(4) -0.026(3) -0.009(3) 0.016(3)
O2 0.044(6) 0.036(5) 0.036(5) -0.021(4) -0.009(5) 0.009(4)
O2A 0.038(5) 0.032(5) 0.030(5) -0.016(4) -0.006(4) 0.000(4)
C10 0.073(5) 0.040(3) 0.031(3) -0.013(3) 0.011(3) -0.010(3)
C11 0.058(4) 0.064(5) 0.046(4) -0.033(4) -0.017(3) 0.013(4)
O3 0.038(4) 0.038(4) 0.032(5) -0.021(4) 0.002(4) -0.004(3)
O3A 0.039(4) 0.034(4) 0.032(4) -0.020(4) 0.002(4) -0.002(3)
C12 0.086(4) 0.045(3) 0.043(3) -0.021(2) 0.007(3) 0.008(3)
C13 0.086(4) 0.045(3) 0.043(3) -0.021(2) 0.007(3) 0.008(3)
O4 0.057(3) 0.038(2) 0.043(3) -0.019(2) -0.004(2) 0.001(2)
C14 0.039(3) 0.034(3) 0.043(4) -0.020(3) -0.003(3) 0.006(2)
C15 0.038(3) 0.042(3) 0.048(4) -0.026(3) -0.008(3) -0.001(3)
C16 0.044(3) 0.040(3) 0.034(3) -0.020(3) -0.006(3) 0.003(3)
C17 0.036(3) 0.034(3) 0.048(4) -0.021(3) -0.002(3) 0.005(2)
C18 0.035(3) 0.043(3) 0.044(4) -0.025(3) -0.009(3) 0.006(3)
C19 0.047(4) 0.048(4) 0.039(4) -0.025(3) -0.012(3) 0.013(3)
C20 0.029(3) 0.046(4) 0.047(4) -0.024(3) -0.001(3) 0.007(3)
N2 0.042(3) 0.057(4) 0.047(4) -0.026(3) 0.001(3) -0.005(3)
As 0.0365(3) 0.0403(4) 0.0390(4) -0.0166(3) -0.0016(3) -0.0065(3)
F1 0.080(2) 0.0728(19) 0.073(2) -0.0246(16) 0.0044(16) -0.0270(15)
F2 0.080(2) 0.0728(19) 0.073(2) -0.0246(16) 0.0044(16) -0.0270(15)
F3 0.080(2) 0.0728(19) 0.073(2) -0.0246(16) 0.0044(16) -0.0270(15)
F4 0.080(2) 0.0728(19) 0.073(2) -0.0246(16) 0.0044(16) -0.0270(15)
F5 0.080(2) 0.0728(19) 0.073(2) -0.0246(16) 0.0044(16) -0.0270(15)
F6 0.080(2) 0.0728(19) 0.073(2) -0.0246(16) 0.0044(16) -0.0270(15)
F1A 0.080(2) 0.0728(19) 0.073(2) -0.0246(16) 0.0044(16) -0.0270(15)
F2A 0.080(2) 0.0728(19) 0.073(2) -0.0246(16) 0.0044(16) -0.0270(15)
F3A 0.080(2) 0.0728(19) 0.073(2) -0.0246(16) 0.0044(16) -0.0270(15)
F4A 0.080(2) 0.0728(19) 0.073(2) -0.0246(16) 0.0044(16) -0.0270(15)
F5A 0.080(2) 0.0728(19) 0.073(2) -0.0246(16) 0.0044(16) -0.0270(15)
F6A 0.080(2) 0.0728(19) 0.073(2) -0.0246(16) 0.0044(16) -0.0270(15)

loop_
_atom_type_symbol
_atom_type_description
_atom_type_scat_dispersion_real
_atom_type_scat_dispersion_imag
_atom_type_scat_source
C C 0.0033 0.0016 'International Tables Vol C Tables 4.2.6.8 and 6.1.1.4'
H H 0.0000 0.0000 'International Tables Vol C Tables 4.2.6.8 and 6.1.1.4'
N N 0.0061 0.0033 'International Tables Vol C Tables 4.2.6.8 and 6.1.1.4'
O O 0.0106 0.0060 'International Tables Vol C Tables 4.2.6.8 and 6.1.1.4'
F F 0.0171 0.0103 'International Tables Vol C Tables 4.2.6.8 and 6.1.1.4'
As As 0.0499 2.0058 'International Tables Vol C Tables 4.2.6.8 and 6.1.1.4'
Ag Ag -0.8971 1.1015 'International Tables Vol C Tables 4.2.6.8 and 6.1.1.4'

loop_
_geom_angle_atom_site_label_1
_geom_angle_atom_site_label_2
_geom_angle_atom_site_label_3
_geom_angle
_geom_angle_site_symmetry_1
_geom_angle_site_symmetry_3
_geom_angle_publ_flag
N2 Ag N1 133.3(2) 1_665 . ?
N2 Ag O2A 94.3(3) 1_665 2_676 ?
N1 Ag O2A 123.5(3) . 2_676 ?
N2 Ag O2 112.6(3) 1_665 2_676 ?
N1 Ag O2 104.9(3) . 2_676 ?
O2A Ag O2 19.1(2) 2_676 2_676 ?
N2 Ag O3A 127.5(2) 1_665 2_676 ?
N1 Ag O3A 92.9(2) . 2_676 ?
O2A Ag O3A 71.3(3) 2_676 2_676 ?
O2 Ag O3A 65.1(3) 2_676 2_676 ?
N2 Ag O3 103.6(2) 1_665 2_676 ?
N1 Ag O3 117.3(2) . 2_676 ?
O2A Ag O3 62.5(3) 2_676 2_676 ?
O2 Ag O3 65.0(3) 2_676 2_676 ?
C1 N1 Ag 155.0(5) . . ?
N1 C1 C2 176.3(7) . . ?
C7 C2 C3 120.6(6) . . ?
C7 C2 C1 117.7(6) . . ?
C3 C2 C1 121.6(6) . . ?
C4 C3 C2 118.9(6) . . ?
C4 C3 H3 120.6 . . ?
C2 C3 H3 120.5 . . ?
C3 C4 C5 121.0(6) . . ?
C3 C4 H4 119.5 . . ?
C5 C4 H4 119.5 . . ?
O1 C5 C4 116.6(5) . . ?
O1 C5 C6 124.4(5) . . ?
C4 C5 C6 119.0(6) . . ?
C7 C6 C5 120.8(6) . . ?
C7 C6 H6 119.6 . . ?
C5 C6 H6 119.6 . . ?
C6 C7 C2 119.7(6) . . ?
C6 C7 H7 120.2 . . ?
C2 C7 H7 120.2 . . ?
C5 O1 C8 115.9(4) . . ?
O1 C8 C9 107.7(5) . . ?
O1 C8 H8A 110.2 . . ?
C9 C8 H8A 110.2 . . ?
O1 C8 H8B 110.1 . . ?
C9 C8 H8B 110.2 . . ?
H8A C8 H8B 108.5 . . ?
O2A C9 C8 120.0(6) . . ?
O2 C9 C8 97.8(6) . . ?
O2A O2 C10 79.4(11) . . ?
O2A O2 C9 73.7(10) . . ?
C10 O2 C9 115.3(7) . . ?
O2A O2 Ag 75.5(10) . 2_676 ?
C10 O2 Ag 116.7(6) . 2_676 ?
C9 O2 Ag 111.6(6) . 2_676 ?
O2 O2A C10 66.1(10) . . ?
O2 O2A C9 74.3(10) . . ?
C10 O2A C9 109.7(7) . . ?
O2 O2A Ag 85.4(10) . 2_676 ?
C10 O2A Ag 116.2(6) . 2_676 ?
C9 O2A Ag 115.6(5) . 2_676 ?
O2 C10 C11 114.7(7) . . ?
O2A C10 C11 113.8(6) . . ?
O3 C11 C10 115.3(6) . . ?
O3A C11 C10 115.9(6) . . ?
C11 O3 C12 110.0(7) . . ?
O3A O3 Ag 72.7(6) . 2_676 ?
C11 O3 Ag 113.2(5) . 2_676 ?
C12 O3 Ag 104.5(5) . 2_676 ?
C12 O3A C11 108.2(7) . . ?
O3 O3A Ag 82.6(6) . 2_676 ?
C12 O3A Ag 115.9(5) . 2_676 ?
C11 O3A Ag 109.5(5) . 2_676 ?
O3A C12 C13 120.7(6) . . ?
C13 C12 O3 94.1(6) . . ?
O4 C13 C12 107.9(6) . . ?
O4 C13 H13A 109.8 . . ?
C12 C13 H13A 109.8 . . ?
O4 C13 H13B 110.4 . . ?
C12 C13 H13B 110.3 . . ?
H13A C13 H13B 108.6 . . ?
C14 O4 C13 117.8(5) . . ?
O4 C14 C19 124.2(6) . . ?
O4 C14 C15 116.0(6) . . ?
C19 C14 C15 119.8(6) . . ?
C16 C15 C14 121.1(6) . . ?
C16 C15 H15 119.5 . . ?
C14 C15 H15 119.4 . . ?
C15 C16 C17 118.3(6) . . ?
C15 C16 H16 120.9 . . ?
C17 C16 H16 120.9 . . ?
C16 C17 C18 120.6(6) . . ?
C16 C17 C20 121.7(6) . . ?
C18 C17 C20 117.7(6) . . ?
C19 C18 C17 120.5(6) . . ?
C19 C18 H18 119.7 . . ?
C17 C18 H18 119.8 . . ?
C18 C19 C14 119.8(6) . . ?
C18 C19 H19 120.1 . . ?
C14 C19 H19 120.1 . . ?
N2 C20 C17 176.9(7) . . ?
C20 N2 Ag 152.3(5) . 1_445 ?
F2A As F3 139.3(5) . . ?
F2A As F5 115.7(5) . . ?
F3 As F5 93.2(5) . . ?
F2A As F4A 91.7(5) . . ?
F3 As F4A 127.6(5) . . ?
F5 As F4A 65.0(5) . . ?
F2A As F5A 94.7(5) . . ?
F3 As F5A 76.5(5) . . ?
F5 As F5A 140.8(5) . . ?
F4A As F5A 91.4(5) . . ?
F2A As F4 63.1(5) . . ?
F3 As F4 90.8(5) . . ?
F5 As F4 89.6(5) . . ?
F4A As F4 132.8(5) . . ?
F5A As F4 127.6(5) . . ?
F2A As F3A 92.7(5) . . ?
F3 As F3A 48.9(5) . . ?
F5 As F3A 109.9(5) . . ?
F4A As F3A 174.4(4) . . ?
F5A As F3A 91.6(5) . . ?
F4 As F3A 47.3(4) . . ?
F2A As F1 112.5(5) . . ?
F3 As F1 92.9(5) . . ?
F5 As F1 92.6(5) . . ?
F4 As F1 175.5(4) . . ?
F3A As F1 135.0(5) . . ?
F3 As F2 91.3(5) . . ?
F5 As F2 175.4(5) . . ?
F4A As F2 112.9(4) . . ?
F4 As F2 89.2(5) . . ?
F3A As F2 72.4(4) . . ?
F1 As F2 88.3(5) . . ?
F2A As F6A 90.8(5) . . ?
F3 As F6A 98.0(5) . . ?
F4A As F6A 90.5(5) . . ?
F5A As F6A 174.1(4) . . ?
F3A As F6A 86.0(5) . . ?
F1 As F6A 128.0(5) . . ?
F2 As F6A 141.6(5) . . ?
F2A As F1A 175.9(5) . . ?
F5 As F1A 61.2(5) . . ?
F4A As F1A 89.2(5) . . ?
F5A As F1A 89.3(5) . . ?
F4 As F1A 113.6(4) . . ?
F3A As F1A 86.2(5) . . ?
F1 As F1A 70.9(4) . . ?
F2 As F1A 123.2(5) . . ?
F6A As F1A 85.2(5) . . ?
F3 As F6 177.4(5) . . ?
F5 As F6 89.3(5) . . ?
F4A As F6 54.5(5) . . ?
F5A As F6 102.2(5) . . ?
F4 As F6 88.2(5) . . ?
F3A As F6 129.2(5) . . ?
F1 As F6 87.9(5) . . ?
F2 As F6 86.2(5) . . ?
F6A As F6 83.5(4) . . ?
F1A As F6 141.7(5) . . ?

loop_
_geom_bond_atom_site_label_1
_geom_bond_atom_site_label_2
_geom_bond_distance
_geom_bond_site_symmetry_2
_geom_bond_publ_flag
Ag N2 2.225(5) 1_665 ?
Ag N1 2.237(6) . ?
Ag O2A 2.428(9) 2_676 ?
Ag O2 2.500(9) 2_676 ?
Ag O3A 2.501(7) 2_676 ?
Ag O3 2.598(8) 2_676 ?
N1 C1 1.125(8) . ?
C1 C2 1.436(9) . ?
C2 C7 1.393(9) . ?
C2 C3 1.394(8) . ?
C3 C4 1.373(8) . ?
C3 H3 0.9500 . ?
C4 C5 1.379(8) . ?
C4 H4 0.9500 . ?
C5 O1 1.370(7) . ?
C5 C6 1.409(8) . ?
C6 C7 1.347(9) . ?
C6 H6 0.9500 . ?
C7 H7 0.9500 . ?
O1 C8 1.446(7) . ?
C8 C9 1.500(9) . ?
C8 H8A 0.9900 . ?
C8 H8B 0.9900 . ?
C9 O2A 1.483(10) . ?
C9 O2 1.488(10) . ?
O2 O2A 0.819(10) . ?
O2 C10 1.322(11) . ?
O2 Ag 2.500(9) 2_676 ?
O2A C10 1.422(11) . ?
O2A Ag 2.428(9) 2_676 ?
C10 C11 1.487(9) . ?
C11 O3 1.261(10) . ?
C11 O3A 1.482(11) . ?
O3 O3A 1.098(10) . ?
O3 C12 1.615(10) . ?
O3 Ag 2.598(8) 2_676 ?
O3A C12 1.437(10) . ?
O3A Ag 2.501(7) 2_676 ?
C12 C13 1.515(10) . ?
C13 O4 1.454(8) . ?
C13 H13A 0.9900 . ?
C13 H13B 0.9900 . ?
O4 C14 1.354(8) . ?
C14 C19 1.389(9) . ?
C14 C15 1.394(9) . ?
C15 C16 1.390(9) . ?
C15 H15 0.9500 . ?
C16 C17 1.395(8) . ?
C16 H16 0.9500 . ?
C17 C18 1.395(9) . ?
C17 C20 1.425(9) . ?
C18 C19 1.372(9) . ?
C18 H18 0.9500 . ?
C19 H19 0.9500 . ?
C20 N2 1.150(8) . ?
N2 Ag 2.225(5) 1_445 ?
As F2A 1.624(10) . ?
As F3 1.654(9) . ?
As F5 1.664(10) . ?
As F4A 1.670(9) . ?
As F5A 1.697(10) . ?
As F4 1.696(10) . ?
As F3A 1.718(10) . ?
As F1 1.722(10) . ?
As F2 1.747(10) . ?
As F6A 1.757(10) . ?
As F1A 1.772(10) . ?
As F6 1.773(10) . ?
